data_7028078
loop_
_publ_author_name
'Hitchcock, Peter B.'
'Lappert, Michael F.'
'Layh, Marcus'

_publ_section_title
;
 Synthesis and molecular structures of copper(I) 1-azaallyls
;
_journal_issue 10
_journal_name_full 'Journal of the Chemical Society, Dalton Transactions'
_journal_page_first 1619
_journal_paper_doi 10.1039/a801232f
_journal_year 1998
_chemical_formula_structural '[Cu2{Me3SiNC(tBu)CHSiMe3}2]'
_chemical_formula_sum 'C24 H56 Cu2 N2 Si4'
_chemical_formula_weight 612.15
_chemical_name_systematic
; 
 ? 
;
_space_group_IT_number 2
_symmetry_cell_setting triclinic
_symmetry_space_group_name_Hall '-P 1'
_symmetry_space_group_name_H-M 'P -1'
_atom_sites_solution_hydrogens geom
_atom_sites_solution_primary direct
_atom_sites_solution_secondary difmap
_audit_creation_method SHELXL
_cell_angle_alpha 102.83(3)
_cell_angle_beta 91.97(3)
_cell_angle_gamma 118.86(3)
_cell_formula_units_Z 1
_cell_length_a 9.210(4)
_cell_length_b 9.412(3)
_cell_length_c 11.624(4)
_cell_measurement_reflns_used 25
_cell_measurement_temperature 293(2)
_cell_measurement_theta_max 10
_cell_measurement_theta_min 7
_cell_volume 848.5(6)
_computing_cell_refinement 'Enraf-Nonius CAD4'
_computing_data_collection 'Enraf-Nonius CAD4'
_computing_molecular_graphics 'CAMERON (Watkin and Pearce,1993)'
_computing_publication_material SHELXL-93
_computing_structure_refinement 'SHELXL-93 (Sheldrick, 1993)'
_computing_structure_solution 'SHELXS-86 (Sheldrick, 1990)'
_diffrn_ambient_temperature 293(2)
_diffrn_measurement_device ' Enraf-Nonius CAD4'
_diffrn_measurement_method \w--2\q
_diffrn_radiation_monochromator graphite
_diffrn_radiation_source 'fine-focus sealed tube'
_diffrn_radiation_type MoK\a
_diffrn_radiation_wavelength 0.71073
_diffrn_reflns_av_R_equivalents 0.0000
_diffrn_reflns_av_sigmaI/netI 0.0793
_diffrn_reflns_limit_h_max 10
_diffrn_reflns_limit_h_min 0
_diffrn_reflns_limit_k_max 9
_diffrn_reflns_limit_k_min -11
_diffrn_reflns_limit_l_max 13
_diffrn_reflns_limit_l_min -13
_diffrn_reflns_number 2979
_diffrn_reflns_theta_max 24.99
_diffrn_reflns_theta_min 2.56
_diffrn_standards_decay_% 0
_diffrn_standards_interval_time 120
_diffrn_standards_number 2
_exptl_absorpt_coefficient_mu 1.408
_exptl_absorpt_correction_T_max 1.00
_exptl_absorpt_correction_T_min 0.75
_exptl_absorpt_correction_type empirical
_exptl_crystal_density_diffrn 1.198
_exptl_crystal_F_000 328
_exptl_crystal_size_max 0.25
_exptl_crystal_size_mid 0.20
_exptl_crystal_size_min 0.05
_refine_diff_density_max 0.661
_refine_diff_density_min -0.708
_refine_diff_density_rms 0.102
_refine_ls_extinction_method none
_refine_ls_goodness_of_fit_all 0.912
_refine_ls_goodness_of_fit_obs 0.882
_refine_ls_hydrogen_treatment riding
_refine_ls_matrix_type full
_refine_ls_number_parameters 145
_refine_ls_number_reflns 2979
_refine_ls_number_restraints 0
_refine_ls_restrained_S_all 0.912
_refine_ls_restrained_S_obs 0.882
_refine_ls_R_factor_all 0.1058
_refine_ls_R_factor_obs 0.0610
_refine_ls_shift/esd_max 0.000
_refine_ls_shift/esd_mean 0.000
_refine_ls_structure_factor_coef Fsqd
_refine_ls_weighting_details 'w=1/[\s^2^(Fo^2^)+(0.1223P)^2^+0.7510P] where P=(Fo^2^+2Fc^2^)/3'
_refine_ls_weighting_scheme calc
_refine_ls_wR_factor_all 0.1907
_refine_ls_wR_factor_obs 0.1510
_reflns_number_observed 2012
_reflns_number_total 2979
_reflns_observed_criterion >2sigma(I)
_cod_data_source_file f801232sup1.cif
_cod_data_source_block dec194
_cod_depositor_comments
;
The following automatic conversions were performed:

'_refine_ls_weighting_scheme' value 'calc
w=1/[\s^2^(Fo^2^)+(0.1223P)^2^+0.7510P] where P=(Fo^2^+2Fc^2^)/3' was
changed to 'calc'. New tag '_refine_ls_weighting_details' was
created. The value of the new tag was set to
'w=1/[\s^2^(Fo^2^)+(0.1223P)^2^+0.7510P] where P=(Fo^2^+2Fc^2^)/3'.

Automatic conversion script
Id: cif_fix_values 3143 2015-03-26 13:38:13Z robertas 
;
_cod_original_cell_volume 848.5(5)
_cod_original_sg_symbol_H-M P-1
_cod_database_code 7028078

loop_
_symmetry_equiv_pos_as_xyz
'x, y, z'
'-x, -y, -z'

loop_
_atom_site_aniso_label
_atom_site_aniso_U_11
_atom_site_aniso_U_22
_atom_site_aniso_U_33
_atom_site_aniso_U_23
_atom_site_aniso_U_13
_atom_site_aniso_U_12
Cu 0.0316(4) 0.0354(5) 0.0360(5) 0.0014(3) 0.0008(3) 0.0176(3)
Si1 0.0411(11) 0.0556(13) 0.0392(11) 0.0020(9) 0.0064(8) 0.0276(10)
Si2 0.0492(11) 0.0415(11) 0.0539(12) 0.0132(9) 0.0072(9) 0.0310(10)
N 0.033(3) 0.031(3) 0.039(3) 0.002(2) 0.000(2) 0.017(2)
C1 0.035(3) 0.035(4) 0.032(3) 0.007(3) 0.002(3) 0.017(3)
C2 0.027(3) 0.036(4) 0.037(4) 0.002(3) 0.000(3) 0.014(3)
C3 0.045(4) 0.031(4) 0.047(4) 0.000(3) 0.003(3) 0.015(3)
C4 0.055(5) 0.072(6) 0.070(6) -0.018(5) -0.029(4) 0.017(5)
C5 0.068(6) 0.035(4) 0.096(7) 0.001(4) 0.023(5) 0.021(4)
C6 0.068(6) 0.039(5) 0.081(6) 0.008(4) 0.032(5) 0.007(4)
C7 0.069(5) 0.076(6) 0.045(5) 0.009(4) 0.008(4) 0.031(5)
C8 0.046(5) 0.084(7) 0.059(5) 0.013(5) 0.016(4) 0.016(4)
C9 0.108(8) 0.139(11) 0.102(9) 0.024(7) 0.028(7) 0.101(9)
C10 0.096(7) 0.072(6) 0.087(7) 0.017(5) 0.025(6) 0.065(6)
C11 0.134(9) 0.092(7) 0.069(6) 0.038(6) 0.022(6) 0.080(7)
C12 0.064(6) 0.055(6) 0.165(11) 0.047(7) 0.008(6) 0.027(5)

loop_
_atom_site_label
_atom_site_type_symbol
_atom_site_fract_x
_atom_site_fract_y
_atom_site_fract_z
_atom_site_U_iso_or_equiv
_atom_site_thermal_displace_type
_atom_site_occupancy
_atom_site_calc_flag
_atom_site_refinement_flags
Cu Cu 0.10653(9) -0.00871(10) -0.06033(7) 0.0356(3) Uani 1 d .
Si1 Si 0.0484(2) -0.1784(3) -0.3238(2) 0.0459(5) Uani 1 d .
Si2 Si -0.1968(3) 0.1134(2) -0.1385(2) 0.0446(5) Uani 1 d .
N N -0.0534(6) -0.1489(6) -0.2045(5) 0.0356(12) Uani 1 d .
C1 C -0.2061(8) -0.2002(8) -0.1811(5) 0.0349(14) Uani 1 d .
C2 C -0.2414(8) -0.0840(8) -0.0981(6) 0.0359(15) Uani 1 d .
H2 H -0.3602(8) -0.1445(8) -0.0898(6) 0.043 Uiso 1 calc R
C3 C -0.3537(9) -0.3815(8) -0.2338(6) 0.045(2) Uani 1 d .
C4 C -0.4749(11) -0.3813(12) -0.3284(8) 0.080(3) Uani 1 d .
H4A H -0.4162(11) -0.3402(12) -0.3910(8) 0.121 Uiso 1 calc R
H4B H -0.5168(11) -0.3096(12) -0.2917(8) 0.121 Uiso 1 calc R
H4C H -0.5672(11) -0.4940(12) -0.3615(8) 0.121 Uiso 1 calc R
C5 C -0.2946(11) -0.5026(10) -0.2900(9) 0.071(3) Uani 1 d .
H5A H -0.2350(11) -0.4658(10) -0.3534(9) 0.107 Uiso 1 calc R
H5B H -0.3901(11) -0.6137(10) -0.3217(9) 0.107 Uiso 1 calc R
H5C H -0.2214(11) -0.5046(10) -0.2304(9) 0.107 Uiso 1 calc R
C6 C -0.4460(11) -0.4476(10) -0.1345(8) 0.072(3) Uani 1 d .
H6A H -0.4865(11) -0.3752(10) -0.0964(8) 0.108 Uiso 1 calc R
H6B H -0.3706(11) -0.4496(10) -0.0767(8) 0.108 Uiso 1 calc R
H6C H -0.5393(11) -0.5596(10) -0.1679(8) 0.108 Uiso 1 calc R
C7 C -0.0748(11) -0.2378(12) -0.4732(7) 0.067(2) Uani 1 d .
H7A H -0.1133(11) -0.1599(12) -0.4750(7) 0.101 Uiso 1 calc R
H7B H -0.1697(11) -0.3496(12) -0.4887(7) 0.101 Uiso 1 calc R
H7C H -0.0051(11) -0.2347(12) -0.5332(7) 0.101 Uiso 1 calc R
C8 C 0.2357(10) 0.0321(12) -0.3094(8) 0.072(3) Uani 1 d .
H8A H 0.3053(10) 0.0703(12) -0.2332(8) 0.108 Uiso 1 calc R
H8B H 0.1998(10) 0.1109(12) -0.3153(8) 0.108 Uiso 1 calc R
H8C H 0.2985(10) 0.0237(12) -0.3722(8) 0.108 Uiso 1 calc R
C9 C 0.1271(14) -0.3259(16) -0.3156(10) 0.100(4) Uani 1 d .
H9A H 0.1903(14) -0.2923(16) -0.2375(10) 0.150 Uiso 1 calc R
H9B H 0.1978(14) -0.3230(16) -0.3748(10) 0.150 Uiso 1 calc R
H9C H 0.0334(14) -0.4384(16) -0.3303(10) 0.150 Uiso 1 calc R
C10 C -0.3247(13) 0.1924(12) -0.0552(9) 0.075(3) Uani 1 d .
H10A H -0.3052(13) 0.2945(12) -0.0729(9) 0.113 Uiso 1 calc R
H10B H -0.2930(13) 0.2145(12) 0.0292(9) 0.113 Uiso 1 calc R
H10C H -0.4418(13) 0.1089(12) -0.0789(9) 0.113 Uiso 1 calc R
C11 C -0.2672(15) 0.0691(13) -0.3022(8) 0.085(3) Uani 1 d .
H11A H -0.2422(15) 0.1725(13) -0.3204(8) 0.128 Uiso 1 calc R
H11B H -0.3861(15) -0.0083(13) -0.3221(8) 0.128 Uiso 1 calc R
H11C H -0.2093(15) 0.0207(13) -0.3479(8) 0.128 Uiso 1 calc R
C12 C 0.0254(11) 0.2874(11) -0.1033(11) 0.093(4) Uani 1 d .
H12A H 0.0334(11) 0.3815(11) -0.1278(11) 0.140 Uiso 1 calc R
H12B H 0.0937(11) 0.2495(11) -0.1452(11) 0.140 Uiso 1 calc R
H12C H 0.0639(11) 0.3212(11) -0.0188(11) 0.140 Uiso 1 calc R

loop_
_atom_type_symbol
_atom_type_description
_atom_type_scat_dispersion_real
_atom_type_scat_dispersion_imag
_atom_type_scat_source
C C 0.0033 0.0016 'International Tables Vol C Tables 4.2.6.8 and 6.1.1.4'
H H 0.0000 0.0000 'International Tables Vol C Tables 4.2.6.8 and 6.1.1.4'
N N 0.0061 0.0033 'International Tables Vol C Tables 4.2.6.8 and 6.1.1.4'
Si Si 0.0817 0.0704 'International Tables Vol C Tables 4.2.6.8 and 6.1.1.4'
Cu Cu 0.3201 1.2651 'International Tables Vol C Tables 4.2.6.8 and 6.1.1.4'

loop_
_geom_angle_atom_site_label_1
_geom_angle_atom_site_label_2
_geom_angle_atom_site_label_3
_geom_angle
_geom_angle_site_symmetry_1
_geom_angle_site_symmetry_3
N Cu C2 166.2(2) . 2
N Cu Cu 94.5(2) . 2
C2 Cu Cu 81.2(2) 2 2
N Cu Si2 128.1(2) . 2
C2 Cu Si2 38.6(2) 2 2
Cu Cu Si2 83.86(6) 2 2
N Si1 C7 114.2(3) . .
N Si1 C9 112.9(4) . .
C7 Si1 C9 111.2(5) . .
N Si1 C8 105.4(3) . .
C7 Si1 C8 105.3(4) . .
C9 Si1 C8 107.1(5) . .
C2 Si2 C10 106.6(4) . .
C2 Si2 C12 116.7(4) . .
C10 Si2 C12 108.0(5) . .
C2 Si2 C11 111.3(4) . .
C10 Si2 C11 107.4(5) . .
C12 Si2 C11 106.5(5) . .
C2 Si2 Cu 40.4(2) . 2
C10 Si2 Cu 94.6(3) . 2
C12 Si2 Cu 85.6(3) . 2
C11 Si2 Cu 149.6(3) . 2
C1 N Si1 139.5(5) . .
C1 N Cu 109.7(4) . .
Si1 N Cu 110.7(3) . .
N C1 C2 119.6(5) . .
N C1 C3 123.6(6) . .
C2 C1 C3 116.8(5) . .
C1 C2 Si2 116.4(5) . .
C1 C2 Cu 114.0(4) . 2
Si2 C2 Cu 101.0(3) . 2
C6 C3 C5 106.3(7) . .
C6 C3 C1 109.7(6) . .
C5 C3 C1 112.1(6) . .
C6 C3 C4 109.8(7) . .
C5 C3 C4 109.7(7) . .
C1 C3 C4 109.2(6) . .

loop_
_geom_bond_atom_site_label_1
_geom_bond_atom_site_label_2
_geom_bond_distance
_geom_bond_site_symmetry_2
Cu N 1.921(5) .
Cu C2 1.943(6) 2
Cu Cu 2.499(2) 2
Cu Si2 2.945(2) 2
Si1 N 1.746(6) .
Si1 C7 1.854(8) .
Si1 C9 1.867(10) .
Si1 C8 1.861(8) .
Si2 C2 1.872(7) .
Si2 C10 1.866(8) .
Si2 C12 1.857(9) .
Si2 C11 1.875(9) .
Si2 Cu 2.945(2) 2
N C1 1.309(8) .
C1 C2 1.460(9) .
C1 C3 1.541(9) .
C2 Cu 1.943(6) 2
C3 C6 1.523(11) .
C3 C5 1.521(10) .
C3 C4 1.540(11) .
